data_4061209
loop_
_publ_author_name
'Suzaki, Yuji'
'Osakada, Kohtaro'

_publ_section_title
;
 Transmetalation of Phenylplatinum(II) Complex. Isolation and
 Characterization of a Dinuclear Intermediate in Intermolecular
 Phenyl Ligand Transfer
;
_journal_coden_ASTM ORGND7
_journal_issue 21
_journal_name_full Organometallics
_journal_page_first 5081
_journal_page_last 5084
_journal_paper_doi 10.1021/om049798b
_journal_volume 23
_journal_year 2004
_chemical_formula_moiety 'C56 H70 B2 F8 O2 Pt4 '
_chemical_formula_sum 'C56 H70 B2 F8 O2 Pt4'
_chemical_formula_weight 1729.14
_space_group_IT_number 4
_symmetry_cell_setting monoclinic
_symmetry_space_group_name_Hall 'P 2yb'
_symmetry_space_group_name_H-M 'P 1 21 1'
_cell_angle_alpha 90
_cell_angle_beta 102.507(2)
_cell_angle_gamma 90
_cell_formula_units_Z 2
_cell_length_a 10.5185(11)
_cell_length_b 12.548(1)
_cell_length_c 20.266(2)
_cell_measurement_temperature 113.1
_cell_volume 2611.4(5)
_exptl_crystal_density_diffrn 2.199
_cod_original_sg_symbol_H-M 'P 21'
_cod_original_formula_sum 'C56 H70 B2 F8 O2 Pt4 '
_cod_database_code 4061209

loop_
_symmetry_equiv_pos_as_xyz
x,y,z
-x,y+1/2,-z

loop_
_atom_site_label
_atom_site_type_symbol
_atom_site_fract_x
_atom_site_fract_y
_atom_site_fract_z
_atom_site_U_iso_or_equiv
_atom_site_adp_type
_atom_site_occupancy
_atom_site_symmetry_multiplicity
_atom_site_calc_flag
_atom_site_refinement_flags
_atom_site_disorder_assembly
_atom_site_disorder_group
Pt(1) Pt 0.19438(3) -0.30198(7) -0.440440(10) 0.01181(8) Uani 1.00 1 d . . .
Pt(2) Pt 0.41713(3) -0.14476(7) -0.50721(2) 0.01332(8) Uani 1.00 1 d . . .
Pt(3) Pt 0.06988(3) -0.26143(7) -0.00569(2) 0.01083(7) Uani 1.00 1 d . . .
Pt(4) Pt 0.35103(3) -0.11318(7) 0.063390(10) 0.01160(7) Uani 1.00 1 d . . .
F(1) F 0.2784(9) 0.3398(7) 0.2989(4) 0.056(2) Uani 1.00 1 d . . .
F(2) F 0.2402(10) 0.1648(7) 0.2856(7) 0.102(4) Uani 1.00 1 d . . .
F(3) F 0.3079(12) 0.232(2) 0.3880(6) 0.126(6) Uani 1.00 1 d . . .
F(4) F 0.4464(8) 0.2191(11) 0.3246(5) 0.084(4) Uani 1.00 1 d . . .
F(5) F 0.8700(7) 0.8874(6) 0.1077(3) 0.038(2) Uani 1.00 1 d . . .
F(6) F 0.9159(6) 0.7511(5) 0.1804(3) 0.032(2) Uani 1.00 1 d . . .
F(7) F 0.9043(8) 0.9185(6) 0.2198(4) 0.043(2) Uani 1.00 1 d . . .
F(8) F 1.0761(6) 0.8706(6) 0.1726(3) 0.036(2) Uani 1.00 1 d . . .
O(1) O 0.3852(6) -0.2707(5) -0.4501(3) 0.017(1) Uani 1.00 1 d . . .
O(2) O 0.1535(6) -0.1290(4) 0.0517(3) 0.013(1) Uani 1.00 1 d . . .
C(1) C 0.1466(9) -0.3248(7) -0.5408(4) 0.018(2) Uani 1.00 1 d . . .
C(2) C 0.0828(10) -0.2464(8) -0.5838(5) 0.024(2) Uani 1.00 1 d . . .
C(3) C 0.0530(9) -0.2614(8) -0.6552(5) 0.023(2) Uani 1.00 1 d . . .
C(4) C 0.0816(10) -0.3581(9) -0.6824(5) 0.027(2) Uani 1.00 1 d . . .
C(5) C 0.1449(9) -0.4375(8) -0.6398(5) 0.023(2) Uani 1.00 1 d . . .
C(6) C 0.1800(9) -0.4206(7) -0.5687(4) 0.017(2) Uani 1.00 1 d . . .
C(7) C 0.2544(10) -0.3215(8) -0.3250(4) 0.021(2) Uani 1.00 1 d . . .
C(8) C 0.2099(10) -0.2196(7) -0.3359(4) 0.021(2) Uani 1.00 1 d . . .
C(9) C 0.0745(10) -0.1854(8) -0.3296(5) 0.023(2) Uani 1.00 1 d . . .
C(10) C -0.0222(10) -0.1844(8) -0.3991(5) 0.021(2) Uani 1.00 1 d . . .
C(11) C -0.0078(8) -0.2773(8) -0.4422(4) 0.017(2) Uani 1.00 1 d . . .
C(12) C 0.0262(9) -0.3801(9) -0.4251(5) 0.024(2) Uani 1.00 1 d . . .
C(13) C 0.0396(9) -0.4228(7) -0.3524(5) 0.021(2) Uani 1.00 1 d . . .
C(14) C 0.1812(9) -0.4163(8) -0.3088(4) 0.019(2) Uani 1.00 1 d . . .
C(15) C 0.3632(9) -0.0424(8) -0.4399(4) 0.017(2) Uani 1.00 1 d . . .
C(16) C 0.4533(10) -0.0165(8) -0.3797(5) 0.021(2) Uani 1.00 1 d . . .
C(17) C 0.4165(10) 0.0455(8) -0.3307(5) 0.022(2) Uani 1.00 1 d . . .
C(18) C 0.2903(10) 0.0851(8) -0.3406(5) 0.024(2) Uani 1.00 1 d . . .
C(19) C 0.1973(11) 0.0566(8) -0.3986(5) 0.027(3) Uani 1.00 1 d . . .
C(20) C 0.2377(9) -0.0018(7) -0.4486(4) 0.018(2) Uani 1.00 1 d . . .
C(21) C 0.3743(9) -0.0224(7) -0.5840(5) 0.019(2) Uani 1.00 1 d . . .
C(22) C 0.5058(10) -0.0168(7) -0.5531(5) 0.020(2) Uani 1.00 1 d . . .
C(23) C 0.6142(11) -0.0547(8) -0.5833(5) 0.027(3) Uani 1.00 1 d . . .
C(24) C 0.6603(10) -0.1682(8) -0.5622(5) 0.024(3) Uani 1.00 1 d . . .
C(25) C 0.5486(10) -0.2418(7) -0.5571(5) 0.021(2) Uani 1.00 1 d . . .
C(26) C 0.4315(10) -0.2462(7) -0.5983(5) 0.023(2) Uani 1.00 1 d . . .
C(27) C 0.3876(10) -0.1815(8) -0.6604(5) 0.022(2) Uani 1.00 1 d . . .
C(28) C 0.3184(11) -0.0760(9) -0.6513(5) 0.030(3) Uani 1.00 1 d . . .
C(29) C 0.1844(8) -0.3578(7) 0.0585(4) 0.012(2) Uani 1.00 1 d . . .
C(30) C 0.3008(9) -0.4021(7) 0.0475(5) 0.018(2) Uani 1.00 1 d . . .
C(31) C 0.3751(9) -0.4700(7) 0.0945(5) 0.023(2) Uani 1.00 1 d . . .
C(32) C 0.3439(9) -0.4950(7) 0.1533(5) 0.020(2) Uani 1.00 1 d . . .
C(33) C 0.2264(10) -0.4514(8) 0.1661(5) 0.023(2) Uani 1.00 1 d . . .
C(34) C 0.1493(9) -0.3831(7) 0.1207(4) 0.017(2) Uani 1.00 1 d . . .
C(35) C -0.0299(9) -0.1484(7) -0.0931(5) 0.019(2) Uani 1.00 1 d . . .
C(36) C -0.1099(9) -0.1578(7) -0.0489(5) 0.018(2) Uani 1.00 1 d . . .
C(37) C -0.2217(9) -0.2335(8) -0.0551(5) 0.022(2) Uani 1.00 1 d . . .
C(38) C -0.1962(10) -0.3439(7) -0.0817(5) 0.023(2) Uani 1.00 1 d . . .
C(39) C -0.0539(9) -0.3841(7) -0.0529(5) 0.020(2) Uani 1.00 1 d . . .
C(40) C 0.0463(9) -0.3723(7) -0.0857(5) 0.022(2) Uani 1.00 1 d . . .
C(41) C 0.0361(9) -0.3131(8) -0.1529(5) 0.023(2) Uani 1.00 1 d . . .
C(42) C -0.0430(10) -0.2069(9) -0.1601(6) 0.029(3) Uani 1.00 1 d . . .
C(43) C 0.3211(9) -0.0941(8) -0.0393(5) 0.021(2) Uani 1.00 1 d . . .
C(44) C 0.2670(9) 0.0010(8) -0.0698(5) 0.021(2) Uani 1.00 1 d . . .
C(45) C 0.2487(11) 0.0126(9) -0.1404(5) 0.032(3) Uani 1.00 1 d . . .
C(46) C 0.2842(13) -0.0642(10) -0.1785(5) 0.038(3) Uani 1.00 1 d . . .
C(47) C 0.3414(13) -0.1569(10) -0.1493(6) 0.039(3) Uani 1.00 1 d . . .
C(48) C 0.3568(12) -0.1721(8) -0.0788(5) 0.030(3) Uani 1.00 1 d . . .
C(49) C 0.3788(10) -0.0706(9) 0.1748(4) 0.021(2) Uani 1.00 1 d . . .
C(50) C 0.4037(11) -0.1767(9) 0.1699(5) 0.031(3) Uani 1.00 1 d . . .
C(51) C 0.5443(13) -0.2228(10) 0.1803(6) 0.041(3) Uani 1.00 1 d . . .
C(52) C 0.596(1) -0.2346(11) 0.1164(7) 0.045(4) Uani 1.00 1 d . . .
C(53) C 0.5515(9) -0.1437(10) 0.0681(7) 0.036(3) Uani 1.00 1 d . . .
C(54) C 0.5372(8) -0.0352(8) 0.0786(5) 0.019(2) Uani 1.00 1 d . . .
C(55) C 0.577(2) 0.021(1) 0.1449(6) 0.061(5) Uani 1.00 1 d . . .
C(56) C 0.4807(10) 0.0158(9) 0.1915(5) 0.026(2) Uani 1.00 1 d . . .
B(1) B 0.3216(12) 0.2407(13) 0.3203(8) 0.045(4) Uani 1.00 1 d . . .
B(2) B 0.9421(10) 0.8556(9) 0.1707(5) 0.020(2) Uani 1.00 1 d . . .

loop_
_atom_site_aniso_label
_atom_site_aniso_U_11
_atom_site_aniso_U_22
_atom_site_aniso_U_33
_atom_site_aniso_U_12
_atom_site_aniso_U_13
_atom_site_aniso_U_23
Pt(1) 0.0154(2) 0.0097(1) 0.0091(2) -0.00081(11) 0.00007(11) 0.00054(11)
Pt(2) 0.0182(2) 0.0086(2) 0.0131(2) -0.00036(11) 0.00306(11) 0.00038(11)
Pt(3) 0.0131(2) 0.0067(1) 0.0120(1) 0.00024(11) 0.00119(11) -0.00105(11)
Pt(4) 0.0126(2) 0.0096(1) 0.0117(2) -0.00104(10) 0.00059(11) 0.00072(10)
F(1) 0.066(6) 0.035(4) 0.056(5) 0.007(4) -0.008(4) -0.011(4)
F(2) 0.063(6) 0.028(4) 0.177(12) -0.019(4) -0.058(7) 0.028(6)
F(3) 0.090(9) 0.21(2) 0.084(8) 0.086(11) 0.025(7) 0.027(11)
F(4) 0.039(5) 0.141(12) 0.061(6) 0.037(6) -0.015(4) -0.040(7)
F(5) 0.039(4) 0.043(4) 0.027(3) -0.004(3) -0.001(3) 0.016(3)
F(6) 0.034(3) 0.021(3) 0.039(3) 0.003(3) 0.005(3) 0.005(3)
F(7) 0.056(4) 0.034(4) 0.039(4) 0.012(3) 0.011(3) -0.016(3)
F(8) 0.028(3) 0.053(4) 0.033(3) -0.013(3) 0.016(3) -0.011(3)
O(1) 0.024(3) 0.014(3) 0.015(3) -0.002(2) 0.005(2) 0.008(2)
O(2) 0.014(3) 0.009(3) 0.019(3) -0.003(2) 0.009(2) -0.007(2)
C(1) 0.018(4) 0.019(4) 0.015(4) -0.008(3) -0.005(3) -0.004(3)
C(2) 0.029(5) 0.020(5) 0.023(5) -0.008(4) 0.007(4) 0.003(4)
C(3) 0.029(5) 0.023(4) 0.016(4) 0.003(4) -0.001(3) 0.004(4)
C(4) 0.024(5) 0.039(6) 0.016(4) 0.003(4) 0.001(4) 0.002(4)
C(5) 0.023(5) 0.027(5) 0.018(4) -0.004(4) 0.004(4) -0.006(4)
C(6) 0.022(4) 0.017(4) 0.012(4) -0.002(3) 0.001(3) 0.001(3)
C(7) 0.026(5) 0.020(5) 0.011(4) 0.001(4) -0.008(3) 0.002(3)
C(8) 0.036(5) 0.010(4) 0.013(4) -0.001(4) -0.002(4) -0.003(3)
C(9) 0.032(5) 0.021(4) 0.015(4) -0.002(4) 0.004(4) -0.001(3)
C(10) 0.024(5) 0.022(4) 0.020(4) 0.000(4) 0.010(4) -0.004(4)
C(11) 0.007(4) 0.029(5) 0.014(4) 0.009(3) 0.001(3) 0.000(4)
C(12) 0.016(4) 0.027(5) 0.027(5) -0.006(4) -0.004(4) -0.001(4)
C(13) 0.022(5) 0.015(4) 0.024(5) -0.006(3) 0.004(4) -0.001(3)
C(14) 0.019(4) 0.027(5) 0.011(4) 0.006(4) 0.002(3) 0.004(3)
C(15) 0.025(4) 0.017(4) 0.011(4) -0.005(3) 0.006(3) 0.005(3)
C(16) 0.025(5) 0.017(4) 0.020(4) 0.001(3) 0.004(4) -0.001(4)
C(17) 0.029(5) 0.019(4) 0.016(4) 0.002(4) -0.003(3) 0.002(4)
C(18) 0.031(5) 0.018(4) 0.024(5) 0.005(4) 0.010(4) 0.000(4)
C(19) 0.034(6) 0.023(5) 0.032(5) 0.005(4) 0.023(4) -0.002(4)
C(20) 0.021(4) 0.019(4) 0.015(4) -0.002(3) 0.005(3) 0.003(3)
C(21) 0.031(5) 0.006(4) 0.017(4) 0.000(3) 0.003(4) 0.001(3)
C(22) 0.028(5) 0.014(4) 0.018(4) -0.003(3) 0.002(4) 0.000(3)
C(23) 0.040(6) 0.017(4) 0.023(5) -0.003(4) 0.003(4) -0.001(4)
C(24) 0.030(5) 0.017(5) 0.025(5) -0.003(4) 0.006(4) -0.006(3)
C(25) 0.030(5) 0.012(4) 0.024(4) 0.005(4) 0.012(4) -0.002(3)
C(26) 0.033(5) 0.010(4) 0.030(5) -0.010(4) 0.016(4) -0.010(4)
C(27) 0.024(5) 0.027(5) 0.019(4) -0.003(4) 0.010(4) -0.003(4)
C(28) 0.031(5) 0.035(6) 0.021(5) -0.003(5) 0.002(4) 0.006(4)
C(29) 0.009(4) 0.011(4) 0.018(4) 0.000(3) 0.007(3) -0.001(3)
C(30) 0.021(4) 0.008(3) 0.027(5) 0.001(3) 0.011(4) 0.006(3)
C(31) 0.017(4) 0.010(4) 0.038(5) -0.001(3) -0.001(4) -0.000(4)
C(32) 0.023(5) 0.013(4) 0.022(4) 0.000(3) -0.002(4) 0.004(3)
C(33) 0.033(5) 0.017(4) 0.022(4) 0.006(4) 0.013(4) 0.005(4)
C(34) 0.026(5) 0.018(4) 0.011(4) -0.000(4) 0.012(3) 0.001(3)
C(35) 0.022(4) 0.011(4) 0.022(4) 0.000(3) -0.000(3) 0.007(3)
C(36) 0.015(4) 0.012(4) 0.023(4) 0.011(3) -0.003(3) 0.004(3)
C(37) 0.015(4) 0.021(5) 0.029(5) 0.002(4) 0.000(3) 0.008(4)
C(38) 0.026(5) 0.014(4) 0.024(5) -0.009(4) -0.004(4) -0.000(4)
C(39) 0.025(5) 0.011(4) 0.020(4) -0.001(3) -0.003(4) 0.003(3)
C(40) 0.026(5) 0.018(4) 0.018(4) 0.002(4) -0.005(4) -0.018(4)
C(41) 0.018(4) 0.030(5) 0.021(4) -0.002(4) 0.006(3) -0.011(4)
C(42) 0.020(5) 0.034(6) 0.033(5) -0.006(4) 0.006(4) 0.005(4)
C(43) 0.016(4) 0.021(5) 0.025(5) -0.002(4) 0.006(3) 0.002(4)
C(44) 0.019(4) 0.025(5) 0.019(4) -0.003(4) 0.005(3) 0.003(4)
C(45) 0.039(6) 0.034(6) 0.017(5) -0.017(5) -0.005(4) 0.008(4)
C(46) 0.061(8) 0.039(6) 0.013(4) -0.021(6) 0.006(5) 0.002(4)
C(47) 0.067(8) 0.034(6) 0.022(5) -0.023(6) 0.027(5) -0.015(5)
C(48) 0.055(7) 0.021(5) 0.015(4) -0.013(5) 0.013(4) -0.001(4)
C(49) 0.024(5) 0.034(5) 0.009(4) 0.001(4) 0.008(3) -0.002(4)
C(50) 0.033(6) 0.033(5) 0.021(5) -0.016(5) -0.009(4) 0.013(4)
C(51) 0.062(8) 0.030(6) 0.026(5) 0.015(6) 0.001(5) 0.005(5)
C(52) 0.047(8) 0.036(7) 0.056(8) -0.001(6) 0.020(6) -0.011(6)
C(53) 0.004(4) 0.039(6) 0.062(8) 0.010(4) 0.003(4) 0.005(6)
C(54) 0.013(4) 0.028(5) 0.016(4) -0.011(4) 0.006(3) 0.002(4)
C(55) 0.071(10) 0.088(12) 0.029(6) -0.063(10) 0.022(6) -0.018(7)
C(56) 0.021(5) 0.026(5) 0.029(5) -0.008(4) -0.002(4) -0.005(4)
B(1) 0.018(5) 0.046(8) 0.060(9) -0.011(6) -0.016(6) 0.012(7)
B(2) 0.021(5) 0.016(4) 0.021(5) 0.002(4) -0.001(4) -0.002(4)

loop_
_geom_bond_atom_site_label_1
_geom_bond_atom_site_label_2
_geom_bond_distance
_geom_bond_publ_flag
_geom_bond_site_symmetry_1
_geom_bond_site_symmetry_2
Pt(1) O(1) 2.096(7) yes . .
Pt(1) C(1) 2.008(9) yes . .
Pt(1) C(7) 2.300(8) yes . .
Pt(1) C(8) 2.332(9) yes . .
Pt(1) C(11) 2.142(8) yes . .
Pt(1) C(12) 2.10(1) yes . .
Pt(2) O(1) 2.030(6) yes . .
Pt(2) C(15) 2.041(9) yes . .
Pt(2) C(21) 2.163(8) yes . .
Pt(2) C(22) 2.17(1) yes . .
Pt(2) C(25) 2.24(1) yes . .
Pt(2) C(26) 2.27(1) yes . .
Pt(3) O(2) 2.108(6) no . .
Pt(3) C(29) 1.982(8) no . .
Pt(3) C(35) 2.333(9) no . .
Pt(3) C(36) 2.306(8) no . .
Pt(3) C(39) 2.107(9) no . .
Pt(3) C(40) 2.111(9) no . .
Pt(4) O(2) 2.049(6) no . .
Pt(4) C(43) 2.05(1) no . .
Pt(4) C(49) 2.277(9) no . .
Pt(4) C(50) 2.25(1) no . .
Pt(4) C(53) 2.12(1) no . .
Pt(4) C(54) 2.151(9) no . .
F(1) B(1) 1.36(2) no . .
F(2) B(1) 1.37(2) no . .
F(3) B(1) 1.41(2) no . .
F(4) B(1) 1.32(2) no . .
F(5) B(2) 1.39(1) no . .
F(6) B(2) 1.36(1) no . .
F(7) B(2) 1.39(1) no . .
F(8) B(2) 1.41(1) no . .
O(1) H(1) 0.950(8) no . .
O(2) H(36) 0.950(9) no . .
C(1) C(2) 1.39(1) no . .
C(1) C(6) 1.41(1) no . .
C(2) C(3) 1.42(1) no . .
C(2) H(2) 0.95(1) no . .
C(3) C(4) 1.39(2) no . .
C(3) H(3) 0.95(1) no . .
C(4) C(5) 1.39(1) no . .
C(4) H(4) 0.95(1) no . .
C(5) C(6) 1.42(1) no . .
C(5) H(5) 0.95(1) no . .
C(6) H(6) 0.95(1) no . .
C(7) C(8) 1.36(1) no . .
C(7) C(14) 1.49(1) no . .
C(7) H(7) 0.95(1) no . .
C(8) C(9) 1.52(1) no . .
C(8) H(8) 0.95(1) no . .
C(9) C(10) 1.55(1) no . .
C(9) H(9) 0.95(1) no . .
C(9) H(10) 0.95(1) no . .
C(10) C(11) 1.48(1) no . .
C(10) H(11) 0.95(1) no . .
C(10) H(12) 0.95(1) no . .
C(11) C(12) 1.36(1) no . .
C(11) H(13) 0.95(1) no . .
C(12) C(13) 1.55(1) no . .
C(12) H(14) 0.95(1) no . .
C(13) C(14) 1.56(1) no . .
C(13) H(15) 0.95(1) no . .
C(13) H(16) 0.95(1) no . .
C(14) H(17) 0.95(1) no . .
C(14) H(18) 0.95(1) no . .
C(15) C(16) 1.41(1) no . .
C(15) C(20) 1.39(1) no . .
C(16) C(17) 1.38(1) no . .
C(16) H(19) 0.95(1) no . .
C(17) C(18) 1.39(1) no . .
C(17) H(20) 0.95(1) no . .
C(18) C(19) 1.40(1) no . .
C(18) H(21) 0.95(1) no . .
C(19) C(20) 1.39(1) no . .
C(19) H(22) 0.95(2) no . .
C(20) H(23) 0.95(1) no . .
C(21) C(22) 1.39(1) no . .
C(21) C(28) 1.52(1) no . .
C(21) H(24) 0.95(1) no . .
C(22) C(23) 1.48(2) no . .
C(22) H(25) 0.95(1) no . .
C(23) C(24) 1.53(1) no . .
C(23) H(26) 0.95(1) no . .
C(23) H(27) 0.95(2) no . .
C(24) C(25) 1.52(1) no . .
C(24) H(28) 0.95(2) no . .
C(24) H(29) 0.95(1) no . .
C(25) C(26) 1.33(1) no . .
C(25) H(30) 0.95(1) no . .
C(26) C(27) 1.48(1) no . .
C(26) H(31) 0.95(1) no . .
C(27) C(28) 1.54(2) no . .
C(27) H(32) 0.95(2) no . .
C(27) H(33) 0.95(1) no . .
C(28) H(34) 0.95(2) no . .
C(28) H(35) 0.95(2) no . .
C(29) C(30) 1.41(1) no . .
C(29) C(34) 1.42(1) no . .
C(30) C(31) 1.39(1) no . .
C(30) H(37) 0.95(1) no . .
C(31) C(32) 1.34(2) no . .
C(31) H(38) 0.95(1) no . .
C(32) C(33) 1.43(1) no . .
C(32) H(39) 0.95(1) no . .
C(33) C(34) 1.38(1) no . .
C(33) H(40) 0.95(1) no . .
C(34) H(41) 0.95(1) no . .
C(35) C(36) 1.36(1) no . .
C(35) C(42) 1.52(1) no . .
C(35) H(42) 0.95(1) no . .
C(36) C(37) 1.50(1) no . .
C(36) H(43) 0.95(1) no . .
C(37) C(38) 1.53(1) no . .
C(37) H(44) 0.95(2) no . .
C(37) H(45) 0.95(1) no . .
C(38) C(39) 1.57(1) no . .
C(38) H(46) 0.95(1) no . .
C(38) H(47) 0.95(1) no . .
C(39) C(40) 1.37(1) no . .
C(39) H(48) 0.95(1) no . .
C(40) C(41) 1.53(1) no . .
C(40) H(49) 0.95(1) no . .
C(41) C(42) 1.56(2) no . .
C(41) H(50) 0.95(1) no . .
C(41) H(51) 0.95(1) no . .
C(42) H(52) 0.95(1) no . .
C(42) H(53) 0.95(2) no . .
C(43) C(44) 1.41(1) no . .
C(43) C(48) 1.37(2) no . .
C(44) C(45) 1.41(1) no . .
C(44) H(54) 0.95(1) no . .
C(45) C(46) 1.34(2) no . .
C(45) H(55) 0.95(2) no . .
C(46) C(47) 1.38(2) no . .
C(46) H(56) 0.95(1) no . .
C(47) C(48) 1.42(1) no . .
C(47) H(57) 0.95(2) no . .
C(48) H(58) 0.95(1) no . .
C(49) C(50) 1.37(2) no . .
C(49) C(56) 1.51(1) no . .
C(49) H(59) 0.95(1) no . .
C(50) C(51) 1.56(2) no . .
C(50) H(60) 0.95(2) no . .
C(51) C(52) 1.52(2) no . .
C(51) H(61) 0.95(2) no . .
C(51) H(62) 0.95(2) no . .
C(52) C(53) 1.51(2) no . .
C(52) H(63) 0.95(2) no . .
C(52) H(64) 0.95(2) no . .
C(53) C(54) 1.39(2) no . .
C(53) H(65) 0.95(2) no . .
C(54) C(55) 1.49(2) no . .
C(54) H(66) 0.95(1) no . .
C(55) C(56) 1.53(2) no . .
C(55) H(67) 0.95(2) no . .
C(55) H(68) 0.95(3) no . .
C(56) H(69) 0.95(1) no . .
C(56) H(70) 0.95(1) no . .
